data_4117967
loop_
_publ_author_name
'Guocan Yu'
'Chengyou Han'
'Zibin Zhang'
'Jianzhuang Chen'
'Xuzhou Yan'
'Bo Zheng'
'Shiyong Liu'
'Feihe Huang'

_publ_contact_author_address
;
 Department of Chemistry
 Zhejiang University
 Hangzhou 310027, P. R. China
;
_publ_contact_author_email fhuang@zju.edu.cn
_publ_contact_author_fax 86-571-87953189
_publ_contact_author_name 'Feihe Huang'
_publ_contact_author_phone 86-571-87953189
_publ_section_title
;
 Pillar[6]arene-Based Photoresponsive Host-Guest Complexation
;
_journal_name_full 'Journal of the American Chemical Society'
_journal_page_first 8711
_journal_page_last 8717
_journal_paper_doi 10.1021/ja302998q
_journal_volume 134
_journal_year 2012
_chemical_formula_moiety 'C65 H90 O10'
_chemical_formula_sum 'C65 H90 O10'
_chemical_formula_weight 1031.37
_chemical_name_systematic
; 
 ? 
;
_space_group_IT_number 2
_symmetry_cell_setting triclinic
_symmetry_space_group_name_Hall '-P 1'
_symmetry_space_group_name_H-M 'P -1'
_atom_sites_solution_hydrogens geom
_atom_sites_solution_primary direct
_atom_sites_solution_secondary difmap
_audit_creation_method SHELXL-97
_cell_angle_alpha 80.666(3)
_cell_angle_beta 83.051(3)
_cell_angle_gamma 81.950(3)
_cell_formula_units_Z 2
_cell_length_a 12.1787(4)
_cell_length_b 13.9544(5)
_cell_length_c 20.7259(7)
_cell_measurement_reflns_used 22140
_cell_measurement_temperature 100
_cell_measurement_theta_max 68.0460
_cell_measurement_theta_min 3.2314
_cell_volume 3424.0(2)
_computing_cell_refinement 'CrysAlis PRO (Oxford Diffraction, 2010)'
_computing_data_collection 'CrysAlis PRO'
_computing_data_reduction 'CrysAlis PRO'
_computing_molecular_graphics 'OLEX2 (Dolomanov et al., 2009)'
_computing_publication_material OLEX2
_computing_structure_refinement 'SHELXL-97 (Sheldrick, 2008)'
_computing_structure_solution 'SHELXS-97 (Sheldrick, 2008)'
_diffrn_ambient_temperature 100
_diffrn_detector_area_resol_mean 10.3592
_diffrn_measured_fraction_theta_full 0.997
_diffrn_measured_fraction_theta_max 0.997
_diffrn_measurement_device_type 'Xcalibur, Atlas, Gemini ultra'
_diffrn_measurement_method '\w scans'
_diffrn_radiation_monochromator graphite
_diffrn_radiation_source 'fine-focus sealed tube'
_diffrn_radiation_type CuK\a
_diffrn_radiation_wavelength 1.54184
_diffrn_reflns_av_R_equivalents 0.0495
_diffrn_reflns_av_sigmaI/netI 0.0359
_diffrn_reflns_limit_h_max 14
_diffrn_reflns_limit_h_min -14
_diffrn_reflns_limit_k_max 16
_diffrn_reflns_limit_k_min -16
_diffrn_reflns_limit_l_max 24
_diffrn_reflns_limit_l_min -24
_diffrn_reflns_number 46719
_diffrn_reflns_theta_full 66.59
_diffrn_reflns_theta_max 66.59
_diffrn_reflns_theta_min 3.23
_exptl_absorpt_coefficient_mu 0.522
_exptl_absorpt_correction_T_max 0.887
_exptl_absorpt_correction_T_min 0.846
_exptl_absorpt_correction_type multi-scan
_exptl_absorpt_process_details
;
CrysAlis PRO (Oxford Diffraction, 2010) 
;
_exptl_crystal_colour colorless
_exptl_crystal_density_diffrn 1.000
_exptl_crystal_description block
_exptl_crystal_F_000 1120
_exptl_crystal_size_max 0.32
_exptl_crystal_size_mid 0.29
_exptl_crystal_size_min 0.23
_platon_squeeze_details
;
;
_refine_diff_density_max 0.759
_refine_diff_density_min -0.485
_refine_diff_density_rms 0.082
_refine_ls_extinction_method none
_refine_ls_goodness_of_fit_ref 1.054
_refine_ls_hydrogen_treatment constr
_refine_ls_matrix_type full
_refine_ls_number_parameters 691
_refine_ls_number_reflns 12081
_refine_ls_number_restraints 0
_refine_ls_restrained_S_all 1.054
_refine_ls_R_factor_all 0.0932
_refine_ls_R_factor_gt 0.0815
_refine_ls_shift/su_max 0.000
_refine_ls_shift/su_mean 0.000
_refine_ls_structure_factor_coef Fsqd
_refine_ls_weighting_details 'calc w=1/[\s^2^(Fo^2^)+(0.1574P)^2^+4.0163P] where P=(Fo^2^+2Fc^2^)/3'
_refine_ls_weighting_scheme calc
_refine_ls_wR_factor_gt 0.2547
_refine_ls_wR_factor_ref 0.2714
_reflns_number_gt 9873
_reflns_number_total 12081
_reflns_threshold_expression >2sigma(I)
_cod_data_source_file ja302998q_si_002_1.cif
_cod_data_source_block 101213_dpp5
_cod_database_code 4117967

loop_
_symmetry_equiv_pos_as_xyz
'x, y, z'
'-x, -y, -z'

loop_
_atom_site_label
_atom_site_type_symbol
_atom_site_fract_x
_atom_site_fract_y
_atom_site_fract_z
_atom_site_U_iso_or_equiv
_atom_site_adp_type
_atom_site_occupancy
_atom_site_symmetry_multiplicity
_atom_site_calc_flag
_atom_site_refinement_flags
_atom_site_disorder_assembly
_atom_site_disorder_group
O1 O -0.00624(18) 0.16361(14) 0.21593(10) 0.0328(5) Uani 1 1 d . . .
O2 O -0.18849(16) 0.46572(14) 0.35360(9) 0.0289(4) Uani 1 1 d . . .
O3 O 0.27897(18) 0.27570(16) 0.03651(11) 0.0375(5) Uani 1 1 d . . .
O4 O -0.08898(16) 0.53121(14) 0.10944(10) 0.0279(4) Uani 1 1 d . . .
O5 O 0.56952(17) 0.37237(15) 0.16013(10) 0.0317(5) Uani 1 1 d . . .
O6 O 0.28410(17) 0.66513(15) 0.03092(10) 0.0319(5) Uani 1 1 d . . .
O7 O 0.49601(16) 0.34249(14) 0.40391(10) 0.0312(5) Uani 1 1 d . . .
O9 O 0.13286(17) 0.18810(14) 0.44888(12) 0.0349(5) Uani 1 1 d . . .
O10 O 0.12675(16) 0.58959(13) 0.42438(10) 0.0274(4) Uani 1 1 d . . .
O39 O 0.41312(17) 0.69883(14) 0.24547(10) 0.0315(5) Uani 1 1 d . . .
C1 C -0.0289(4) -0.0112(3) 0.1654(2) 0.0627(11) Uani 1 1 d . . .
H1A H -0.0050 -0.0586 0.1362 0.094 Uiso 1 1 calc R . .
H1B H -0.0552 0.0502 0.1406 0.094 Uiso 1 1 calc R . .
H1C H -0.0881 -0.0335 0.1968 0.094 Uiso 1 1 calc R . .
C2 C -0.0492(2) 0.2371(2) 0.25167(13) 0.0252(6) Uani 1 1 d . . .
C3 C -0.0428(2) 0.2321(2) 0.31871(14) 0.0264(6) Uani 1 1 d . . .
H3 H -0.0076 0.1755 0.3416 0.032 Uiso 1 1 calc R . .
C4 C -0.0871(2) 0.30879(19) 0.35245(13) 0.0222(5) Uani 1 1 d . . .
C5 C -0.1404(2) 0.39232(19) 0.31741(13) 0.0227(5) Uani 1 1 d . . .
C6 C -0.1472(2) 0.3987(2) 0.25063(13) 0.0236(5) Uani 1 1 d . . .
H6 H -0.1831 0.4552 0.2281 0.028 Uiso 1 1 calc R . .
C7 C -0.1015(2) 0.32225(19) 0.21682(13) 0.0228(5) Uani 1 1 d . . .
C8 C 0.0345(3) 0.0711(2) 0.25072(17) 0.0390(7) Uani 1 1 d . . .
H8A H -0.0229 0.0469 0.2834 0.047 Uiso 1 1 calc R . .
H8B H 0.0984 0.0774 0.2729 0.047 Uiso 1 1 calc R . .
C9 C 0.0676(3) 0.0018(2) 0.20109(19) 0.0455(8) Uani 1 1 d . . .
H9B H 0.0974 -0.0614 0.2233 0.055 Uiso 1 1 calc R . .
H9A H 0.1260 0.0265 0.1693 0.055 Uiso 1 1 calc R . .
C10 C -0.2253(2) 0.55878(19) 0.31893(14) 0.0253(6) Uani 1 1 d . . .
H10A H -0.2747 0.5515 0.2871 0.030 Uiso 1 1 calc R . .
H10B H -0.1619 0.5888 0.2955 0.030 Uiso 1 1 calc R . .
C11 C -0.2859(3) 0.6223(2) 0.36754(16) 0.0347(7) Uani 1 1 d . . .
H11B H -0.2369 0.6271 0.4001 0.042 Uiso 1 1 calc R . .
H11A H -0.3500 0.5924 0.3901 0.042 Uiso 1 1 calc R . .
C12 C -0.3247(3) 0.7250(2) 0.33290(19) 0.0442(8) Uani 1 1 d . . .
H12A H -0.3699 0.7199 0.2990 0.066 Uiso 1 1 calc R . .
H12B H -0.2609 0.7567 0.3137 0.066 Uiso 1 1 calc R . .
H12C H -0.3675 0.7626 0.3642 0.066 Uiso 1 1 calc R . .
C13 C -0.1070(2) 0.3316(2) 0.14310(13) 0.0273(6) Uani 1 1 d . . .
H13A H -0.1141 0.2681 0.1317 0.033 Uiso 1 1 calc R . .
H13B H -0.1722 0.3760 0.1308 0.033 Uiso 1 1 calc R . .
C14 C -0.0038(2) 0.3692(2) 0.10546(13) 0.0264(6) Uani 1 1 d . . .
C15 C 0.0886(3) 0.3040(2) 0.08773(14) 0.0301(6) Uani 1 1 d . . .
H15 H 0.0854 0.2370 0.0984 0.036 Uiso 1 1 calc R . .
C16 C 0.1847(2) 0.3372(2) 0.05465(14) 0.0302(6) Uani 1 1 d . . .
C17 C 0.1900(2) 0.4372(2) 0.03556(13) 0.0274(6) Uani 1 1 d . . .
C18 C 0.0980(2) 0.5025(2) 0.05413(13) 0.0273(6) Uani 1 1 d . . .
H18 H 0.1006 0.5695 0.0425 0.033 Uiso 1 1 calc R . .
C19 C 0.0039(2) 0.4695(2) 0.08931(13) 0.0256(6) Uani 1 1 d . . .
C20 C 0.2812(3) 0.1745(3) 0.06226(19) 0.0484(9) Uani 1 1 d . . .
H20A H 0.2274 0.1457 0.0429 0.058 Uiso 1 1 calc R . .
H20B H 0.2626 0.1663 0.1095 0.058 Uiso 1 1 calc R . .
C21 C 0.3979(3) 0.1257(3) 0.0455(2) 0.0511(9) Uani 1 1 d . . .
H21B H 0.4507 0.1567 0.0641 0.061 Uiso 1 1 calc R . .
H21A H 0.4034 0.0575 0.0653 0.061 Uiso 1 1 calc R . .
C22 C 0.4286(3) 0.1315(3) -0.0274(2) 0.0499(9) Uani 1 1 d . . .
H22B H 0.4289 0.1988 -0.0468 0.075 Uiso 1 1 calc R . .
H22A H 0.3751 0.1030 -0.0463 0.075 Uiso 1 1 calc R . .
H22C H 0.5014 0.0966 -0.0356 0.075 Uiso 1 1 calc R . .
C23 C -0.0788(2) 0.6332(2) 0.09939(15) 0.0297(6) Uani 1 1 d . . .
H23A H -0.0652 0.6567 0.0528 0.036 Uiso 1 1 calc R . .
H23B H -0.0168 0.6451 0.1211 0.036 Uiso 1 1 calc R . .
C24 C -0.1858(3) 0.6854(2) 0.12758(16) 0.0352(7) Uani 1 1 d . . .
H24B H -0.2038 0.6555 0.1726 0.042 Uiso 1 1 calc R . .
H24A H -0.2459 0.6793 0.1024 0.042 Uiso 1 1 calc R . .
C25 C -0.1755(3) 0.7927(3) 0.1261(2) 0.0552(10) Uani 1 1 d . . .
H25A H -0.1508 0.8208 0.0822 0.083 Uiso 1 1 calc R . .
H25B H -0.1226 0.7991 0.1554 0.083 Uiso 1 1 calc R . .
H25C H -0.2468 0.8264 0.1397 0.083 Uiso 1 1 calc R . .
C26 C 0.2934(2) 0.4762(2) -0.00115(14) 0.0302(6) Uani 1 1 d . . .
H26A H 0.3351 0.4274 -0.0260 0.036 Uiso 1 1 calc R . .
H26B H 0.2722 0.5343 -0.0318 0.036 Uiso 1 1 calc R . .
C27 C 0.3651(2) 0.5008(2) 0.04693(13) 0.0274(6) Uani 1 1 d . . .
C28 C 0.4366(2) 0.4266(2) 0.07872(14) 0.0277(6) Uani 1 1 d . . .
H28 H 0.4423 0.3637 0.0681 0.033 Uiso 1 1 calc R . .
C29 C 0.4997(2) 0.4442(2) 0.12606(14) 0.0259(6) Uani 1 1 d . . .
C30 C 0.4958(2) 0.5387(2) 0.14058(13) 0.0243(5) Uani 1 1 d . . .
C31 C 0.4249(2) 0.6138(2) 0.10799(13) 0.0261(6) Uani 1 1 d . . .
H31 H 0.4217 0.6773 0.1170 0.031 Uiso 1 1 calc R . .
C32 C 0.3592(2) 0.5949(2) 0.06238(13) 0.0266(6) Uani 1 1 d . . .
C33 C 0.5749(3) 0.2755(2) 0.14513(16) 0.0350(7) Uani 1 1 d . . .
H33B H 0.6079 0.2731 0.1004 0.042 Uiso 1 1 calc R . .
H33A H 0.5002 0.2570 0.1488 0.042 Uiso 1 1 calc R . .
C34 C 0.6432(3) 0.2058(2) 0.19160(19) 0.0413(8) Uani 1 1 d . . .
H34A H 0.6092 0.2076 0.2363 0.050 Uiso 1 1 calc R . .
H34B H 0.7172 0.2255 0.1886 0.050 Uiso 1 1 calc R . .
C35 C 0.6523(4) 0.1032(3) 0.1758(2) 0.0590(10) Uani 1 1 d . . .
H35B H 0.6936 0.0998 0.1336 0.088 Uiso 1 1 calc R . .
H35A H 0.5790 0.0857 0.1751 0.088 Uiso 1 1 calc R . .
H35C H 0.6900 0.0586 0.2088 0.088 Uiso 1 1 calc R . .
C36 C 0.2798(3) 0.7631(2) 0.04207(15) 0.0344(7) Uani 1 1 d . . .
H36B H 0.3498 0.7880 0.0253 0.041 Uiso 1 1 calc R . .
H36A H 0.2669 0.7665 0.0888 0.041 Uiso 1 1 calc R . .
C37 C 0.1857(3) 0.8231(3) 0.00703(18) 0.0442(8) Uani 1 1 d . . .
H37A H 0.1154 0.8013 0.0268 0.053 Uiso 1 1 calc R . .
H37B H 0.1951 0.8132 -0.0387 0.053 Uiso 1 1 calc R . .
C38 C 0.1831(4) 0.9304(3) 0.0109(2) 0.0600(11) Uani 1 1 d . . .
H38C H 0.2495 0.9535 -0.0126 0.090 Uiso 1 1 calc R . .
H38B H 0.1792 0.9396 0.0560 0.090 Uiso 1 1 calc R . .
H38A H 0.1190 0.9664 -0.0084 0.090 Uiso 1 1 calc R . .
C40 C 0.5651(2) 0.5581(2) 0.19193(14) 0.0270(6) Uani 1 1 d . . .
H40A H 0.6360 0.5166 0.1893 0.032 Uiso 1 1 calc R . .
H40B H 0.5802 0.6256 0.1826 0.032 Uiso 1 1 calc R . .
C41 C 0.5075(2) 0.5388(2) 0.26086(13) 0.0244(6) Uani 1 1 d . . .
C42 C 0.5305(2) 0.4498(2) 0.30061(14) 0.0264(6) Uani 1 1 d . . .
H42 H 0.5839 0.4023 0.2851 0.032 Uiso 1 1 calc R . .
C43 C 0.4753(2) 0.4302(2) 0.36323(14) 0.0254(6) Uani 1 1 d . . .
C44 C 0.3943(2) 0.5004(2) 0.38720(13) 0.0243(5) Uani 1 1 d . . .
C45 C 0.3738(2) 0.5908(2) 0.34846(14) 0.0265(6) Uani 1 1 d . . .
H45 H 0.3220 0.6390 0.3644 0.032 Uiso 1 1 calc R . .
C46 C 0.4300(2) 0.6101(2) 0.28598(14) 0.0257(6) Uani 1 1 d . . .
C47 C 0.6022(3) 0.2897(2) 0.39546(17) 0.0424(8) Uani 1 1 d . . .
H47B H 0.6589 0.3334 0.3907 0.051 Uiso 1 1 calc R . .
H47A H 0.6094 0.2591 0.3561 0.051 Uiso 1 1 calc R . .
C48 C 0.6172(3) 0.2130(2) 0.45444(18) 0.0466(8) Uani 1 1 d . . .
H48B H 0.6867 0.1713 0.4466 0.056 Uiso 1 1 calc R . .
H48A H 0.5571 0.1725 0.4601 0.056 Uiso 1 1 calc R . .
C49 C 0.6185(3) 0.2546(3) 0.51662(19) 0.0486(8) Uani 1 1 d . . .
H49C H 0.6796 0.2926 0.5121 0.073 Uiso 1 1 calc R . .
H49B H 0.6271 0.2022 0.5526 0.073 Uiso 1 1 calc R . .
H49A H 0.5498 0.2956 0.5250 0.073 Uiso 1 1 calc R . .
C50 C 0.3580(3) 0.7811(2) 0.27340(17) 0.0411(8) Uani 1 1 d . . .
H50B H 0.3919 0.7878 0.3122 0.049 Uiso 1 1 calc R . .
H50A H 0.2800 0.7734 0.2861 0.049 Uiso 1 1 calc R . .
C51 C 0.3685(3) 0.8704(2) 0.22201(18) 0.0478(9) Uani 1 1 d . . .
H51A H 0.3334 0.8625 0.1839 0.057 Uiso 1 1 calc R . .
H51B H 0.3287 0.9273 0.2395 0.057 Uiso 1 1 calc R . .
C52 C 0.4829(5) 0.8875(3) 0.2014(3) 0.0719(13) Uani 1 1 d . . .
H52B H 0.4841 0.9474 0.1712 0.108 Uiso 1 1 calc R . .
H52A H 0.5211 0.8342 0.1803 0.108 Uiso 1 1 calc R . .
H52C H 0.5193 0.8924 0.2391 0.108 Uiso 1 1 calc R . .
C53 C 0.3278(2) 0.4770(2) 0.45257(14) 0.0268(6) Uani 1 1 d . . .
H53B H 0.3057 0.5366 0.4717 0.032 Uiso 1 1 calc R . .
H53A H 0.3741 0.4323 0.4820 0.032 Uiso 1 1 calc R . .
C54 C 0.2244(2) 0.43116(19) 0.44607(12) 0.0226(5) Uani 1 1 d . . .
C55 C 0.2274(2) 0.33007(19) 0.45238(13) 0.0242(5) Uani 1 1 d . . .
H55 H 0.2930 0.2903 0.4621 0.029 Uiso 1 1 calc R . .
C56 C 0.1341(2) 0.28727(19) 0.44445(13) 0.0240(5) Uani 1 1 d . . .
C57 C 0.0338(2) 0.34637(19) 0.43189(12) 0.0221(5) Uani 1 1 d . . .
C58 C 0.0317(2) 0.44769(19) 0.42568(12) 0.0221(5) Uani 1 1 d . . .
H58 H -0.0344 0.4876 0.4175 0.027 Uiso 1 1 calc R . .
C59 C 0.1250(2) 0.49016(19) 0.43134(13) 0.0231(5) Uani 1 1 d . . .
C60 C 0.2329(3) 0.1255(2) 0.4636(2) 0.0457(8) Uani 1 1 d . A .
H60B H 0.2556 0.1370 0.5047 0.055 Uiso 1 1 calc R . .
H60A H 0.2923 0.1392 0.4291 0.055 Uiso 1 1 calc R . .
C61 C 0.2121(4) 0.0233(3) 0.4689(3) 0.0748(16) Uani 1 1 d . . .
H61A H 0.2798 -0.0183 0.4801 0.090 Uiso 0.589(7) 1 calc PR A 1
H61B H 0.1554 0.0108 0.5053 0.090 Uiso 0.589(7) 1 calc PR A 1
H61C H 0.2299 0.0064 0.4249 0.090 Uiso 0.411(7) 1 calc PR A 2
H61D H 0.2684 -0.0149 0.4949 0.090 Uiso 0.411(7) 1 calc PR A 2
C62 C 0.1803(7) -0.0042(5) 0.4172(4) 0.0572(14) Uani 0.589(7) 1 d P A 1
H62A H 0.1402 0.0508 0.3923 0.086 Uiso 0.589(7) 1 calc PR A 1
H62C H 0.1329 -0.0547 0.4312 0.086 Uiso 0.589(7) 1 calc PR A 1
H62B H 0.2446 -0.0288 0.3904 0.086 Uiso 0.589(7) 1 calc PR A 1
C62A C 0.1159(9) -0.0137(7) 0.4923(5) 0.0572(14) Uani 0.411(7) 1 d P A 2
H62D H 0.0637 0.0038 0.4599 0.086 Uiso 0.411(7) 1 calc PR A 2
H62F H 0.0854 0.0126 0.5316 0.086 Uiso 0.411(7) 1 calc PR A 2
H62E H 0.1302 -0.0836 0.5020 0.086 Uiso 0.411(7) 1 calc PR A 2
C63 C 0.0300(2) 0.65064(19) 0.40206(14) 0.0259(6) Uani 1 1 d . . .
H63B H -0.0343 0.6399 0.4336 0.031 Uiso 1 1 calc R . .
H63A H 0.0150 0.6352 0.3603 0.031 Uiso 1 1 calc R . .
C64 C 0.0522(3) 0.7561(2) 0.39457(15) 0.0320(6) Uani 1 1 d . . .
H64A H 0.1180 0.7655 0.3640 0.038 Uiso 1 1 calc R . .
H64B H 0.0665 0.7709 0.4367 0.038 Uiso 1 1 calc R . .
C65 C -0.0465(3) 0.8253(2) 0.36964(19) 0.0458(8) Uani 1 1 d . . .
H65A H -0.0565 0.8147 0.3262 0.069 Uiso 1 1 calc R . .
H65C H -0.0329 0.8917 0.3685 0.069 Uiso 1 1 calc R . .
H65B H -0.1126 0.8133 0.3985 0.069 Uiso 1 1 calc R . .
C66 C -0.0710(2) 0.30356(19) 0.42415(13) 0.0234(5) Uani 1 1 d . . .
H66A H -0.0657 0.2359 0.4450 0.028 Uiso 1 1 calc R . .
H66B H -0.1351 0.3394 0.4459 0.028 Uiso 1 1 calc R . .

loop_
_atom_site_aniso_label
_atom_site_aniso_U_11
_atom_site_aniso_U_22
_atom_site_aniso_U_33
_atom_site_aniso_U_23
_atom_site_aniso_U_13
_atom_site_aniso_U_12
O1 0.0473(12) 0.0225(10) 0.0278(10) -0.0036(8) -0.0022(9) -0.0026(8)
O2 0.0314(10) 0.0293(10) 0.0240(10) -0.0039(8) -0.0036(8) 0.0033(8)
O3 0.0361(12) 0.0349(11) 0.0412(12) -0.0090(9) 0.0036(9) -0.0057(9)
O4 0.0277(10) 0.0270(10) 0.0287(10) -0.0005(8) -0.0019(8) -0.0076(8)
O5 0.0285(10) 0.0293(10) 0.0368(11) -0.0025(8) -0.0063(8) -0.0022(8)
O6 0.0311(10) 0.0324(11) 0.0328(11) -0.0036(8) -0.0089(8) -0.0025(8)
O7 0.0281(10) 0.0295(10) 0.0328(11) 0.0043(8) -0.0007(8) -0.0046(8)
O9 0.0266(10) 0.0199(10) 0.0560(14) -0.0016(9) -0.0058(9) 0.0011(8)
O10 0.0274(10) 0.0194(9) 0.0347(11) -0.0035(8) -0.0036(8) -0.0010(7)
O39 0.0374(11) 0.0252(10) 0.0293(10) 0.0007(8) -0.0012(8) -0.0015(8)
C1 0.067(3) 0.049(2) 0.080(3) -0.029(2) -0.008(2) -0.0112(19)
C2 0.0262(13) 0.0252(13) 0.0247(13) -0.0035(11) -0.0007(10) -0.0070(10)
C3 0.0264(13) 0.0228(13) 0.0290(14) 0.0007(11) -0.0024(11) -0.0046(10)
C4 0.0185(12) 0.0230(13) 0.0255(13) -0.0012(10) -0.0017(10) -0.0069(9)
C5 0.0195(12) 0.0251(13) 0.0233(13) -0.0028(10) -0.0021(10) -0.0026(10)
C6 0.0184(12) 0.0273(13) 0.0242(13) 0.0016(10) -0.0041(10) -0.0039(10)
C7 0.0216(12) 0.0250(13) 0.0224(13) -0.0006(10) -0.0010(10) -0.0094(10)
C8 0.0489(19) 0.0276(15) 0.0378(17) -0.0042(13) -0.0047(14) 0.0036(13)
C9 0.059(2) 0.0285(16) 0.048(2) -0.0089(14) -0.0027(16) -0.0002(14)
C10 0.0241(13) 0.0242(13) 0.0273(14) -0.0018(11) -0.0068(11) -0.0005(10)
C11 0.0348(16) 0.0337(16) 0.0353(16) -0.0082(13) -0.0093(13) 0.0063(12)
C12 0.0437(19) 0.0346(17) 0.055(2) -0.0102(15) -0.0160(16) 0.0059(14)
C13 0.0312(14) 0.0290(14) 0.0243(14) -0.0033(11) -0.0057(11) -0.0105(11)
C14 0.0305(14) 0.0320(14) 0.0191(13) -0.0035(11) -0.0050(11) -0.0100(11)
C15 0.0375(16) 0.0295(14) 0.0253(14) -0.0054(11) -0.0031(12) -0.0093(12)
C16 0.0338(15) 0.0347(15) 0.0227(13) -0.0058(11) -0.0011(11) -0.0060(12)
C17 0.0305(14) 0.0344(15) 0.0193(13) -0.0037(11) -0.0050(11) -0.0090(11)
C18 0.0307(14) 0.0309(14) 0.0219(13) -0.0019(11) -0.0062(11) -0.0086(11)
C19 0.0269(14) 0.0310(14) 0.0192(12) -0.0020(11) -0.0035(10) -0.0057(11)
C20 0.060(2) 0.0367(18) 0.046(2) -0.0071(15) 0.0036(17) -0.0046(16)
C21 0.052(2) 0.0413(19) 0.058(2) -0.0102(17) -0.0035(18) 0.0037(16)
C22 0.0417(19) 0.049(2) 0.062(2) -0.0183(18) -0.0011(17) -0.0049(15)
C23 0.0305(15) 0.0291(14) 0.0299(15) 0.0023(11) -0.0058(11) -0.0099(11)
C24 0.0315(15) 0.0322(15) 0.0407(17) 0.0008(13) -0.0057(13) -0.0049(12)
C25 0.0408(19) 0.0366(19) 0.087(3) -0.0048(18) -0.0080(19) -0.0030(15)
C26 0.0324(15) 0.0363(15) 0.0236(14) -0.0049(12) -0.0006(11) -0.0112(12)
C27 0.0247(13) 0.0340(15) 0.0223(13) -0.0023(11) 0.0030(10) -0.0067(11)
C28 0.0263(14) 0.0281(14) 0.0282(14) -0.0054(11) 0.0046(11) -0.0063(11)
C29 0.0197(12) 0.0311(14) 0.0248(13) -0.0015(11) 0.0035(10) -0.0048(10)
C30 0.0194(12) 0.0302(14) 0.0224(13) -0.0023(11) 0.0015(10) -0.0052(10)
C31 0.0237(13) 0.0302(14) 0.0246(13) -0.0048(11) 0.0018(10) -0.0066(11)
C32 0.0226(13) 0.0328(15) 0.0229(13) -0.0015(11) 0.0007(10) -0.0040(11)
C33 0.0309(15) 0.0331(16) 0.0400(17) -0.0081(13) 0.0038(13) -0.0034(12)
C34 0.0315(16) 0.0366(17) 0.053(2) 0.0024(15) -0.0027(14) -0.0072(13)
C35 0.059(2) 0.043(2) 0.068(3) -0.0032(18) -0.003(2) 0.0076(17)
C36 0.0343(16) 0.0373(16) 0.0318(16) -0.0054(13) -0.0054(12) -0.0029(12)
C37 0.0423(18) 0.0445(19) 0.0445(19) -0.0067(15) -0.0112(15) 0.0052(14)
C38 0.075(3) 0.045(2) 0.058(2) -0.0107(18) -0.018(2) 0.0118(19)
C40 0.0202(13) 0.0301(14) 0.0294(14) 0.0002(11) -0.0023(11) -0.0044(10)
C41 0.0187(12) 0.0297(14) 0.0265(14) -0.0029(11) -0.0056(10) -0.0074(10)
C42 0.0231(13) 0.0272(14) 0.0291(14) -0.0034(11) -0.0021(11) -0.0049(10)
C43 0.0240(13) 0.0254(13) 0.0279(14) -0.0021(11) -0.0051(11) -0.0068(10)
C44 0.0210(13) 0.0284(13) 0.0250(13) -0.0037(11) -0.0054(10) -0.0057(10)
C45 0.0258(13) 0.0292(14) 0.0254(14) -0.0057(11) -0.0048(11) -0.0026(11)
C46 0.0248(13) 0.0237(13) 0.0297(14) -0.0027(11) -0.0070(11) -0.0045(10)
C47 0.0452(19) 0.0382(17) 0.0379(18) -0.0022(14) 0.0023(14) 0.0052(14)
C48 0.048(2) 0.0355(17) 0.050(2) 0.0008(15) -0.0022(16) 0.0037(14)
C49 0.050(2) 0.0415(18) 0.053(2) -0.0001(16) -0.0114(17) -0.0037(15)
C50 0.0488(19) 0.0312(16) 0.0399(18) -0.0043(13) -0.0012(15) 0.0030(14)
C51 0.066(2) 0.0328(17) 0.0406(19) -0.0016(14) -0.0050(17) 0.0017(15)
C52 0.089(3) 0.056(3) 0.071(3) 0.005(2) -0.012(3) -0.023(2)
C53 0.0262(14) 0.0298(14) 0.0248(14) -0.0020(11) -0.0052(11) -0.0053(11)
C54 0.0215(13) 0.0264(13) 0.0192(12) -0.0030(10) 0.0001(10) -0.0023(10)
C55 0.0212(13) 0.0258(13) 0.0235(13) 0.0001(10) -0.0031(10) 0.0014(10)
C56 0.0249(13) 0.0210(13) 0.0236(13) 0.0002(10) 0.0004(10) -0.0010(10)
C57 0.0235(13) 0.0226(13) 0.0186(12) 0.0000(10) -0.0002(10) -0.0030(10)
C58 0.0197(12) 0.0245(13) 0.0208(12) -0.0030(10) -0.0018(10) 0.0013(10)
C59 0.0266(13) 0.0207(13) 0.0207(13) -0.0017(10) -0.0001(10) -0.0022(10)
C60 0.0299(16) 0.0306(16) 0.072(2) 0.0024(16) -0.0055(16) 0.0029(13)
C61 0.046(2) 0.0292(19) 0.145(5) -0.006(2) -0.011(3) 0.0032(16)
C62 0.067(4) 0.052(3) 0.052(3) -0.002(3) -0.008(3) -0.010(3)
C62A 0.067(4) 0.052(3) 0.052(3) -0.002(3) -0.008(3) -0.010(3)
C63 0.0253(13) 0.0227(13) 0.0281(14) -0.0028(11) -0.0012(11) 0.0000(10)
C64 0.0392(16) 0.0241(14) 0.0307(15) -0.0030(11) -0.0006(12) -0.0013(12)
C65 0.055(2) 0.0295(16) 0.048(2) 0.0016(14) -0.0014(16) 0.0020(14)
C66 0.0214(12) 0.0242(13) 0.0226(13) 0.0014(10) -0.0005(10) -0.0033(10)

loop_
_atom_type_symbol
_atom_type_description
_atom_type_scat_dispersion_real
_atom_type_scat_dispersion_imag
_atom_type_scat_source
C C 0.0181 0.0091 'International Tables Vol C Tables 4.2.6.8 and 6.1.1.4'
H H 0.0000 0.0000 'International Tables Vol C Tables 4.2.6.8 and 6.1.1.4'
O O 0.0492 0.0322 'International Tables Vol C Tables 4.2.6.8 and 6.1.1.4'

loop_
_geom_angle_atom_site_label_1
_geom_angle_atom_site_label_2
_geom_angle_atom_site_label_3
_geom_angle
C2 O1 C8 118.1(2)
C5 O2 C10 118.2(2)
C16 O3 C20 117.0(3)
C19 O4 C23 116.8(2)
C29 O5 C33 116.9(2)
C32 O6 C36 118.3(2)
C43 O7 C47 117.5(2)
C56 O9 C60 117.8(2)
C59 O10 C63 117.0(2)
C46 O39 C50 118.6(2)
C9 C1 H1A 109.5
C9 C1 H1B 109.5
H1A C1 H1B 109.5
C9 C1 H1C 109.5
H1A C1 H1C 109.5
H1B C1 H1C 109.5
O1 C2 C3 124.3(2)
O1 C2 C7 116.3(2)
C3 C2 C7 119.4(2)
C4 C3 C2 122.0(3)
C4 C3 H3 119.0
C2 C3 H3 119.0
C3 C4 C5 118.0(2)
C3 C4 C66 120.4(2)
C5 C4 C66 121.5(2)
C6 C5 O2 123.0(2)
C6 C5 C4 120.8(2)
O2 C5 C4 116.2(2)
C5 C6 C7 121.1(2)
C5 C6 H6 119.4
C7 C6 H6 119.4
C6 C7 C2 118.7(2)
C6 C7 C13 120.4(2)
C2 C7 C13 120.8(2)
O1 C8 C9 107.4(3)
O1 C8 H8A 110.2
C9 C8 H8A 110.2
O1 C8 H8B 110.2
C9 C8 H8B 110.2
H8A C8 H8B 108.5
C8 C9 C1 112.5(3)
C8 C9 H9B 109.1
C1 C9 H9B 109.1
C8 C9 H9A 109.1
C1 C9 H9A 109.1
H9B C9 H9A 107.8
O2 C10 C11 108.7(2)
O2 C10 H10A 109.9
C11 C10 H10A 109.9
O2 C10 H10B 109.9
C11 C10 H10B 109.9
H10A C10 H10B 108.3
C10 C11 C12 110.9(3)
C10 C11 H11B 109.5
C12 C11 H11B 109.5
C10 C11 H11A 109.5
C12 C11 H11A 109.5
H11B C11 H11A 108.0
C11 C12 H12A 109.5
C11 C12 H12B 109.5
H12A C12 H12B 109.5
C11 C12 H12C 109.5
H12A C12 H12C 109.5
H12B C12 H12C 109.5
C14 C13 C7 111.0(2)
C14 C13 H13A 109.4
C7 C13 H13A 109.4
C14 C13 H13B 109.4
C7 C13 H13B 109.4
H13A C13 H13B 108.0
C15 C14 C19 118.1(3)
C15 C14 C13 120.4(3)
C19 C14 C13 121.4(3)
C16 C15 C14 121.2(3)
C16 C15 H15 119.4
C14 C15 H15 119.4
C15 C16 O3 123.4(3)
C15 C16 C17 120.5(3)
O3 C16 C17 116.0(3)
C16 C17 C18 118.2(3)
C16 C17 C26 122.0(3)
C18 C17 C26 119.7(3)
C19 C18 C17 121.2(3)
C19 C18 H18 119.4
C17 C18 H18 119.4
C18 C19 O4 123.4(3)
C18 C19 C14 120.6(3)
O4 C19 C14 115.9(2)
O3 C20 C21 107.3(3)
O3 C20 H20A 110.2
C21 C20 H20A 110.2
O3 C20 H20B 110.2
C21 C20 H20B 110.2
H20A C20 H20B 108.5
C22 C21 C20 112.4(3)
C22 C21 H21B 109.1
C20 C21 H21B 109.1
C22 C21 H21A 109.1
C20 C21 H21A 109.1
H21B C21 H21A 107.9
C21 C22 H22B 109.5
C21 C22 H22A 109.5
H22B C22 H22A 109.5
C21 C22 H22C 109.5
H22B C22 H22C 109.5
H22A C22 H22C 109.5
O4 C23 C24 107.9(2)
O4 C23 H23A 110.1
C24 C23 H23A 110.1
O4 C23 H23B 110.1
C24 C23 H23B 110.1
H23A C23 H23B 108.4
C23 C24 C25 110.6(3)
C23 C24 H24B 109.5
C25 C24 H24B 109.5
C23 C24 H24A 109.5
C25 C24 H24A 109.5
H24B C24 H24A 108.1
C24 C25 H25A 109.5
C24 C25 H25B 109.5
H25A C25 H25B 109.5
C24 C25 H25C 109.5
H25A C25 H25C 109.5
H25B C25 H25C 109.5
C27 C26 C17 109.8(2)
C27 C26 H26A 109.7
C17 C26 H26A 109.7
C27 C26 H26B 109.7
C17 C26 H26B 109.7
H26A C26 H26B 108.2
C28 C27 C32 118.6(3)
C28 C27 C26 119.1(3)
C32 C27 C26 122.2(3)
C29 C28 C27 121.4(3)
C29 C28 H28 119.3
C27 C28 H28 119.3
O5 C29 C28 123.5(2)
O5 C29 C30 116.5(2)
C28 C29 C30 120.0(3)
C29 C30 C31 118.6(2)
C29 C30 C40 120.0(2)
C31 C30 C40 121.4(2)
C32 C31 C30 121.0(3)
C32 C31 H31 119.5
C30 C31 H31 119.5
O6 C32 C31 123.5(3)
O6 C32 C27 116.2(2)
C31 C32 C27 120.3(3)
O5 C33 C34 109.7(3)
O5 C33 H33B 109.7
C34 C33 H33B 109.7
O5 C33 H33A 109.7
C34 C33 H33A 109.7
H33B C33 H33A 108.2
C33 C34 C35 110.7(3)
C33 C34 H34A 109.5
C35 C34 H34A 109.5
C33 C34 H34B 109.5
C35 C34 H34B 109.5
H34A C34 H34B 108.1
C34 C35 H35B 109.5
C34 C35 H35A 109.5
H35B C35 H35A 109.5
C34 C35 H35C 109.5
H35B C35 H35C 109.5
H35A C35 H35C 109.5
O6 C36 C37 107.8(2)
O6 C36 H36B 110.1
C37 C36 H36B 110.1
O6 C36 H36A 110.1
C37 C36 H36A 110.1
H36B C36 H36A 108.5
C36 C37 C38 111.0(3)
C36 C37 H37A 109.4
C38 C37 H37A 109.4
C36 C37 H37B 109.4
C38 C37 H37B 109.4
H37A C37 H37B 108.0
C37 C38 H38C 109.5
C37 C38 H38B 109.5
H38C C38 H38B 109.5
C37 C38 H38A 109.5
H38C C38 H38A 109.5
H38B C38 H38A 109.5
C41 C40 C30 112.3(2)
C41 C40 H40A 109.1
C30 C40 H40A 109.1
C41 C40 H40B 109.1
C30 C40 H40B 109.1
H40A C40 H40B 107.9
C42 C41 C46 118.3(3)
C42 C41 C40 121.0(2)
C46 C41 C40 120.8(2)
C41 C42 C43 121.4(3)
C41 C42 H42 119.3
C43 C42 H42 119.3
O7 C43 C42 122.9(2)
O7 C43 C44 117.0(2)
C42 C43 C44 120.1(3)
C45 C44 C43 118.6(3)
C45 C44 C53 120.9(2)
C43 C44 C53 120.5(2)
C44 C45 C46 120.9(3)
C44 C45 H45 119.6
C46 C45 H45 119.6
O39 C46 C41 116.1(2)
O39 C46 C45 123.2(2)
C41 C46 C45 120.6(3)
O7 C47 C48 108.6(3)
O7 C47 H47B 110.0
C48 C47 H47B 110.0
O7 C47 H47A 110.0
C48 C47 H47A 110.0
H47B C47 H47A 108.4
C47 C48 C49 113.4(3)
C47 C48 H48B 108.9
C49 C48 H48B 108.9
C47 C48 H48A 108.9
C49 C48 H48A 108.9
H48B C48 H48A 107.7
C48 C49 H49C 109.5
C48 C49 H49B 109.5
H49C C49 H49B 109.5
C48 C49 H49A 109.5
H49C C49 H49A 109.5
H49B C49 H49A 109.5
O39 C50 C51 107.5(3)
O39 C50 H50B 110.2
C51 C50 H50B 110.2
O39 C50 H50A 110.2
C51 C50 H50A 110.2
H50B C50 H50A 108.5
C52 C51 C50 113.3(3)
C52 C51 H51A 108.9
C50 C51 H51A 108.9
C52 C51 H51B 108.9
C50 C51 H51B 108.9
H51A C51 H51B 107.7
C51 C52 H52B 109.5
C51 C52 H52A 109.5
H52B C52 H52A 109.5
C51 C52 H52C 109.5
H52B C52 H52C 109.5
H52A C52 H52C 109.5
C44 C53 C54 111.8(2)
C44 C53 H53B 109.3
C54 C53 H53B 109.3
C44 C53 H53A 109.3
C54 C53 H53A 109.3
H53B C53 H53A 107.9
C55 C54 C59 118.6(2)
C55 C54 C53 120.8(2)
C59 C54 C53 120.5(2)
C54 C55 C56 121.3(2)
C54 C55 H55 119.4
C56 C55 H55 119.4
O9 C56 C55 123.8(2)
O9 C56 C57 116.3(2)
C55 C56 C57 119.8(2)
C58 C57 C56 118.4(2)
C58 C57 C66 119.6(2)
C56 C57 C66 122.1(2)
C59 C58 C57 121.8(2)
C59 C58 H58 119.1
C57 C58 H58 119.1
O10 C59 C58 123.5(2)
O10 C59 C54 116.5(2)
C58 C59 C54 120.0(2)
O9 C60 C61 108.8(3)
O9 C60 H60B 109.9
C61 C60 H60B 109.9
O9 C60 H60A 109.9
C61 C60 H60A 109.9
H60B C60 H60A 108.3
C62 C61 C62A 76.6(6)
C62 C61 C60 117.5(5)
C62A C61 C60 126.7(6)
C62 C61 H61A 107.9
C62A C61 H61A 115.7
C60 C61 H61A 107.9
C62 C61 H61B 107.9
C62A C61 H61B 31.4
C60 C61 H61B 107.9
H61A C61 H61B 107.2
C62 C61 H61C 30.5
C62A C61 H61C 105.6
C60 C61 H61C 105.6
H61A C61 H61C 87.0
H61B C61 H61C 136.9
C62 C61 H61D 123.6
C62A C61 H61D 105.6
C60 C61 H61D 105.6
H61A C61 H61D 19.6
H61B C61 H61D 90.1
H61C C61 H61D 106.1
C61 C62 H62A 109.5
C61 C62 H62C 109.5
C61 C62 H62B 109.5
C61 C62A H62D 109.5
C61 C62A H62F 109.5
H62D C62A H62F 109.5
C61 C62A H62E 109.5
H62D C62A H62E 109.5
H62F C62A H62E 109.5
O10 C63 C64 108.1(2)
O10 C63 H63B 110.1
C64 C63 H63B 110.1
O10 C63 H63A 110.1
C64 C63 H63A 110.1
H63B C63 H63A 108.4
C63 C64 C65 111.0(3)
C63 C64 H64A 109.4
C65 C64 H64A 109.4
C63 C64 H64B 109.4
C65 C64 H64B 109.4
H64A C64 H64B 108.0
C64 C65 H65A 109.5
C64 C65 H65C 109.5
H65A C65 H65C 109.5
C64 C65 H65B 109.5
H65A C65 H65B 109.5
H65C C65 H65B 109.5
C4 C66 C57 111.0(2)
C4 C66 H66A 109.4
C57 C66 H66A 109.4
C4 C66 H66B 109.4
C57 C66 H66B 109.4
H66A C66 H66B 108.0

loop_
_geom_bond_atom_site_label_1
_geom_bond_atom_site_label_2
_geom_bond_distance
O1 C2 1.370(3)
O1 C8 1.428(4)
O2 C5 1.389(3)
O2 C10 1.420(3)
O3 C16 1.386(4)
O3 C20 1.424(4)
O4 C19 1.387(3)
O4 C23 1.425(3)
O5 C29 1.379(3)
O5 C33 1.426(4)
O6 C32 1.382(3)
O6 C36 1.415(4)
O7 C43 1.379(3)
O7 C47 1.402(4)
O9 C56 1.374(3)
O9 C60 1.431(4)
O10 C59 1.374(3)
O10 C63 1.432(3)
O39 C46 1.384(3)
O39 C50 1.418(4)
C1 C9 1.508(6)
C1 H1A 0.9600
C1 H1B 0.9600
C1 H1C 0.9600
C2 C3 1.391(4)
C2 C7 1.400(4)
C3 C4 1.384(4)
C3 H3 0.9300
C4 C5 1.391(4)
C4 C66 1.511(4)
C5 C6 1.384(4)
C6 C7 1.385(4)
C6 H6 0.9300
C7 C13 1.521(4)
C8 C9 1.507(5)
C8 H8A 0.9700
C8 H8B 0.9700
C9 H9B 0.9700
C9 H9A 0.9700
C10 C11 1.507(4)
C10 H10A 0.9700
C10 H10B 0.9700
C11 C12 1.533(4)
C11 H11B 0.9700
C11 H11A 0.9700
C12 H12A 0.9600
C12 H12B 0.9600
C12 H12C 0.9600
C13 C14 1.510(4)
C13 H13A 0.9700
C13 H13B 0.9700
C14 C15 1.397(4)
C14 C19 1.398(4)
C15 C16 1.382(4)
C15 H15 0.9300
C16 C17 1.395(4)
C17 C18 1.399(4)
C17 C26 1.512(4)
C18 C19 1.377(4)
C18 H18 0.9300
C20 C21 1.515(5)
C20 H20A 0.9700
C20 H20B 0.9700
C21 C22 1.503(6)
C21 H21B 0.9700
C21 H21A 0.9700
C22 H22B 0.9600
C22 H22A 0.9600
C22 H22C 0.9600
C23 C24 1.503(4)
C23 H23A 0.9700
C23 H23B 0.9700
C24 C25 1.515(5)
C24 H24B 0.9700
C24 H24A 0.9700
C25 H25A 0.9600
C25 H25B 0.9600
C25 H25C 0.9600
C26 C27 1.510(4)
C26 H26A 0.9700
C26 H26B 0.9700
C27 C28 1.390(4)
C27 C32 1.391(4)
C28 C29 1.388(4)
C28 H28 0.9300
C29 C30 1.393(4)
C30 C31 1.399(4)
C30 C40 1.515(4)
C31 C32 1.388(4)
C31 H31 0.9300
C33 C34 1.494(5)
C33 H33B 0.9700
C33 H33A 0.9700
C34 C35 1.506(5)
C34 H34A 0.9700
C34 H34B 0.9700
C35 H35B 0.9600
C35 H35A 0.9600
C35 H35C 0.9600
C36 C37 1.509(4)
C36 H36B 0.9700
C36 H36A 0.9700
C37 C38 1.509(5)
C37 H37A 0.9700
C37 H37B 0.9700
C38 H38C 0.9600
C38 H38B 0.9600
C38 H38A 0.9600
C40 C41 1.514(4)
C40 H40A 0.9700
C40 H40B 0.9700
C41 C42 1.388(4)
C41 C46 1.392(4)
C42 C43 1.391(4)
C42 H42 0.9300
C43 C44 1.396(4)
C44 C45 1.389(4)
C44 C53 1.504(4)
C45 C46 1.393(4)
C45 H45 0.9300
C47 C48 1.499(5)
C47 H47B 0.9700
C47 H47A 0.9700
C48 C49 1.500(5)
C48 H48B 0.9700
C48 H48A 0.9700
C49 H49C 0.9600
C49 H49B 0.9600
C49 H49A 0.9600
C50 C51 1.511(5)
C50 H50B 0.9700
C50 H50A 0.9700
C51 C52 1.448(7)
C51 H51A 0.9700
C51 H51B 0.9700
C52 H52B 0.9600
C52 H52A 0.9600
C52 H52C 0.9600
C53 C54 1.518(4)
C53 H53B 0.9700
C53 H53A 0.9700
C54 C55 1.391(4)
C54 C59 1.402(4)
C55 C56 1.394(4)
C55 H55 0.9300
C56 C57 1.401(4)
C57 C58 1.396(4)
C57 C66 1.519(4)
C58 C59 1.378(4)
C58 H58 0.9300
C60 C61 1.468(5)
C60 H60B 0.9700
C60 H60A 0.9700
C61 C62 1.309(9)
C61 C62A 1.351(12)
C61 H61A 0.9700
C61 H61B 0.9700
C61 H61C 0.9700
C61 H61D 0.9700
C62 H62A 0.9600
C62 H62C 0.9600
C62 H62B 0.9600
C62A H62D 0.9600
C62A H62F 0.9600
C62A H62E 0.9600
C63 C64 1.513(4)
C63 H63B 0.9700
C63 H63A 0.9700
C64 C65 1.520(4)
C64 H64A 0.9700
C64 H64B 0.9700
C65 H65A 0.9600
C65 H65C 0.9600
C65 H65B 0.9600
C66 H66A 0.9700
C66 H66B 0.9700

loop_
_geom_torsion_atom_site_label_1
_geom_torsion_atom_site_label_2
_geom_torsion_atom_site_label_3
_geom_torsion_atom_site_label_4
_geom_torsion
C8 O1 C2 C3 8.8(4)
C8 O1 C2 C7 -171.9(2)
O1 C2 C3 C4 179.7(2)
C7 C2 C3 C4 0.3(4)
C2 C3 C4 C5 0.7(4)
C2 C3 C4 C66 -175.4(2)
C10 O2 C5 C6 -13.8(4)
C10 O2 C5 C4 168.5(2)
C3 C4 C5 C6 -0.9(4)
C66 C4 C5 C6 175.2(2)
C3 C4 C5 O2 177.0(2)
C66 C4 C5 O2 -7.0(4)
O2 C5 C6 C7 -177.6(2)
C4 C5 C6 C7 0.1(4)
C5 C6 C7 C2 0.9(4)
C5 C6 C7 C13 -178.3(2)
O1 C2 C7 C6 179.5(2)
C3 C2 C7 C6 -1.1(4)
O1 C2 C7 C13 -1.3(4)
C3 C2 C7 C13 178.1(2)
C2 O1 C8 C9 175.3(3)
O1 C8 C9 C1 -60.2(4)
C5 O2 C10 C11 173.5(2)
O2 C10 C11 C12 178.4(2)
C6 C7 C13 C14 92.6(3)
C2 C7 C13 C14 -86.6(3)
C7 C13 C14 C15 90.9(3)
C7 C13 C14 C19 -87.0(3)
C19 C14 C15 C16 -0.5(4)
C13 C14 C15 C16 -178.4(2)
C14 C15 C16 O3 179.4(3)
C14 C15 C16 C17 -2.9(4)
C20 O3 C16 C15 -9.7(4)
C20 O3 C16 C17 172.4(3)
C15 C16 C17 C18 3.7(4)
O3 C16 C17 C18 -178.4(2)
C15 C16 C17 C26 -179.5(2)
O3 C16 C17 C26 -1.6(4)
C16 C17 C18 C19 -1.1(4)
C26 C17 C18 C19 -178.0(2)
C17 C18 C19 O4 179.3(2)
C17 C18 C19 C14 -2.3(4)
C23 O4 C19 C18 -7.7(4)
C23 O4 C19 C14 173.8(2)
C15 C14 C19 C18 3.1(4)
C13 C14 C19 C18 -179.1(2)
C15 C14 C19 O4 -178.4(2)
C13 C14 C19 O4 -0.5(4)
C16 O3 C20 C21 -170.6(3)
O3 C20 C21 C22 -63.0(4)
C19 O4 C23 C24 -177.2(2)
O4 C23 C24 C25 173.0(3)
C16 C17 C26 C27 -93.6(3)
C18 C17 C26 C27 83.2(3)
C17 C26 C27 C28 82.5(3)
C17 C26 C27 C32 -95.1(3)
C32 C27 C28 C29 1.4(4)
C26 C27 C28 C29 -176.4(2)
C33 O5 C29 C28 -0.4(4)
C33 O5 C29 C30 -179.4(2)
C27 C28 C29 O5 178.2(2)
C27 C28 C29 C30 -2.8(4)
O5 C29 C30 C31 -179.0(2)
C28 C29 C30 C31 1.9(4)
O5 C29 C30 C40 -0.5(4)
C28 C29 C30 C40 -179.6(2)
C29 C30 C31 C32 0.4(4)
C40 C30 C31 C32 -178.1(2)
C36 O6 C32 C31 4.9(4)
C36 O6 C32 C27 -176.3(2)
C30 C31 C32 O6 177.0(2)
C30 C31 C32 C27 -1.7(4)
C28 C27 C32 O6 -178.0(2)
C26 C27 C32 O6 -0.3(4)
C28 C27 C32 C31 0.9(4)
C26 C27 C32 C31 178.5(3)
C29 O5 C33 C34 -173.4(2)
O5 C33 C34 C35 -178.8(3)
C32 O6 C36 C37 -175.4(2)
O6 C36 C37 C38 -174.3(3)
C29 C30 C40 C41 -84.6(3)
C31 C30 C40 C41 93.9(3)
C30 C40 C41 C42 96.0(3)
C30 C40 C41 C46 -84.0(3)
C46 C41 C42 C43 2.1(4)
C40 C41 C42 C43 -177.8(2)
C47 O7 C43 C42 27.2(4)
C47 O7 C43 C44 -153.5(3)
C41 C42 C43 O7 179.9(2)
C41 C42 C43 C44 0.5(4)
O7 C43 C44 C45 177.9(2)
C42 C43 C44 C45 -2.7(4)
O7 C43 C44 C53 -4.3(4)
C42 C43 C44 C53 175.1(2)
C43 C44 C45 C46 2.3(4)
C53 C44 C45 C46 -175.5(2)
C50 O39 C46 C41 -164.3(3)
C50 O39 C46 C45 15.8(4)
C42 C41 C46 O39 177.6(2)
C40 C41 C46 O39 -2.5(4)
C42 C41 C46 C45 -2.5(4)
C40 C41 C46 C45 177.4(2)
C44 C45 C46 O39 -179.8(2)
C44 C45 C46 C41 0.4(4)
C43 O7 C47 C48 165.1(3)
O7 C47 C48 C49 -65.3(4)
C46 O39 C50 C51 170.3(3)
O39 C50 C51 C52 -60.9(4)
C45 C44 C53 C54 90.0(3)
C43 C44 C53 C54 -87.7(3)
C44 C53 C54 C55 91.5(3)
C44 C53 C54 C59 -86.3(3)
C59 C54 C55 C56 -0.1(4)
C53 C54 C55 C56 -177.9(2)
C60 O9 C56 C55 1.1(4)
C60 O9 C56 C57 -178.2(3)
C54 C55 C56 O9 178.7(2)
C54 C55 C56 C57 -2.0(4)
O9 C56 C57 C58 -178.7(2)
C55 C56 C57 C58 1.9(4)
O9 C56 C57 C66 0.5(4)
C55 C56 C57 C66 -178.8(2)
C56 C57 C58 C59 0.2(4)
C66 C57 C58 C59 -179.1(2)
C63 O10 C59 C58 -8.0(4)
C63 O10 C59 C54 173.1(2)
C57 C58 C59 O10 178.8(2)
C57 C58 C59 C54 -2.4(4)
C55 C54 C59 O10 -178.8(2)
C53 C54 C59 O10 -1.0(4)
C55 C54 C59 C58 2.3(4)
C53 C54 C59 C58 -179.9(2)
C56 O9 C60 C61 177.6(3)
O9 C60 C61 C62 59.4(6)
O9 C60 C61 C62A -34.1(9)
C59 O10 C63 C64 -177.1(2)
O10 C63 C64 C65 178.9(2)
C3 C4 C66 C57 90.6(3)
C5 C4 C66 C57 -85.3(3)
C58 C57 C66 C4 79.9(3)
C56 C57 C66 C4 -99.3(3)

loop_
_platon_squeeze_void_nr
_platon_squeeze_void_average_x
_platon_squeeze_void_average_y
_platon_squeeze_void_average_z
_platon_squeeze_void_volume
_platon_squeeze_void_count_electrons
_platon_squeeze_void_content
1 -0.497 0.000 0.500 871 217 ' '
2 0.052 0.127 0.025 15 0 ' '
3 0.947 0.872 0.975 15 0 ' '
